data_7152669
loop_
_publ_author_name
'Phani Pavan, M.'
'Nagarjuna Reddy, M.'
'Bhuvan Kumar, N. N.'
'Kumara Swamy, K. C.'

_publ_section_title
;
 Base catalysed synthesis of thiochromans and azo-linked chromenes using
 allenylphosphonates.
;
_journal_issue 40
_journal_name_full 'Organic &amp; biomolecular chemistry'
_journal_page_first 8113
_journal_page_last 8118
_journal_paper_doi 10.1039/c2ob26285a
_journal_volume 10
_journal_year 2012
_chemical_formula_sum 'C21 H23 O4 P S'
_chemical_formula_weight 402.43
_chemical_name_systematic
;
?
;
_space_group_IT_number 14
_symmetry_cell_setting monoclinic
_symmetry_space_group_name_Hall '-P 2ybc'
_symmetry_space_group_name_H-M 'P 1 21/c 1'
_atom_sites_solution_hydrogens geom
_atom_sites_solution_primary direct
_atom_sites_solution_secondary difmap
_audit_creation_method SHELXL-97
_cell_angle_alpha 90.00
_cell_angle_beta 111.543(9)
_cell_angle_gamma 90.00
_cell_formula_units_Z 4
_cell_length_a 10.667(2)
_cell_length_b 9.913(2)
_cell_length_c 20.138(4)
_cell_measurement_reflns_used 6436
_cell_measurement_temperature 298(2)
_cell_measurement_theta_max 26.04
_cell_measurement_theta_min 2.32
_cell_volume 1980.7(7)
_computing_cell_refinement 'Bruker SMART'
_computing_data_collection 'Bruker SMART'
_computing_data_reduction 'Bruker SAINT'
_computing_molecular_graphics 'Bruker SHELXTL'
_computing_publication_material 'Bruker SHELXTL'
_computing_structure_refinement 'SHELXL-97 (Sheldrick, 1997)'
_computing_structure_solution 'SHELXS-97 (Sheldrick, 1990)'
_diffrn_ambient_temperature 298(2)
_diffrn_measured_fraction_theta_full 1.000
_diffrn_measured_fraction_theta_max 1.000
_diffrn_measurement_device_type 'CCD area detector'
_diffrn_measurement_method 'phi and omega scans'
_diffrn_radiation_monochromator graphite
_diffrn_radiation_source 'fine-focus sealed tube'
_diffrn_radiation_type MoK\a
_diffrn_radiation_wavelength 0.71073
_diffrn_reflns_av_R_equivalents 0.0352
_diffrn_reflns_av_sigmaI/netI 0.0252
_diffrn_reflns_limit_h_max 12
_diffrn_reflns_limit_h_min -12
_diffrn_reflns_limit_k_max 11
_diffrn_reflns_limit_k_min -11
_diffrn_reflns_limit_l_max 23
_diffrn_reflns_limit_l_min -23
_diffrn_reflns_number 18427
_diffrn_reflns_theta_full 25.00
_diffrn_reflns_theta_max 25.00
_diffrn_reflns_theta_min 2.05
_exptl_absorpt_coefficient_mu 0.268
_exptl_absorpt_correction_T_max 0.9434
_exptl_absorpt_correction_T_min 0.8866
_exptl_absorpt_correction_type empirical
_exptl_absorpt_process_details 'SADABS, SHELDRICK (1996)'
_exptl_crystal_colour colorless
_exptl_crystal_density_diffrn 1.350
_exptl_crystal_density_meas ?
_exptl_crystal_density_method 'not measured'
_exptl_crystal_description blocks
_exptl_crystal_F_000 848
_exptl_crystal_size_max 0.46
_exptl_crystal_size_mid 0.38
_exptl_crystal_size_min 0.22
_refine_diff_density_max 0.481
_refine_diff_density_min -0.266
_refine_diff_density_rms 0.051
_refine_ls_extinction_method none
_refine_ls_goodness_of_fit_ref 1.301
_refine_ls_hydrogen_treatment constr
_refine_ls_matrix_type full
_refine_ls_number_parameters 246
_refine_ls_number_reflns 3484
_refine_ls_number_restraints 0
_refine_ls_restrained_S_all 1.301
_refine_ls_R_factor_all 0.0728
_refine_ls_R_factor_gt 0.0697
_refine_ls_shift/su_max 0.001
_refine_ls_shift/su_mean 0.000
_refine_ls_structure_factor_coef Fsqd
_refine_ls_weighting_details 'calc w=1/[\s^2^(Fo^2^)+(0.0302P)^2^+2.4646P] where P=(Fo^2^+2Fc^2^)/3'
_refine_ls_weighting_scheme calc
_refine_ls_wR_factor_gt 0.1355
_refine_ls_wR_factor_ref 0.1371
_reflns_number_gt 3357
_reflns_number_total 3484
_reflns_threshold_expression >2sigma(I)
_cod_data_source_file c2ob26285a.txt
_cod_data_source_block kck(E)-8
_cod_depositor_comments
;
The following automatic conversions were performed:

'_symmetry_cell_setting' value 'Monoclinic' changed to 'monoclinic'
according to /home/saulius/struct/CIF-dictionaries/cif_core.dic
dictionary named 'cif_core.dic' version 2.4.2 from 2011-04-26.

Automatic conversion script
Id: cif_fix_values 1891 2012-01-12 08:04:46Z andrius 

The following automatic conversions were performed:

'_exptl_crystal_density_meas' value 'none' was changed to '?' - the
value is perceived as not measured.

Automatic conversion script
Id: cif_fix_values 3008 2015-01-20 13:52:24Z robertas 
;
_cod_original_sg_symbol_H-M P21/c
_cod_database_code 7152669

loop_
_symmetry_equiv_pos_as_xyz
'x, y, z'
'-x, y+1/2, -z+1/2'
'-x, -y, -z'
'x, -y-1/2, z-1/2'

loop_
_atom_site_label
_atom_site_type_symbol
_atom_site_fract_x
_atom_site_fract_y
_atom_site_fract_z
_atom_site_U_iso_or_equiv
_atom_site_adp_type
_atom_site_occupancy
_atom_site_symmetry_multiplicity
_atom_site_calc_flag
_atom_site_refinement_flags
S S 1.16152(9) 0.85314(11) 0.84780(4) 0.0457(3) Uani 1 1 d .
P P 0.75111(9) 0.77592(10) 0.83688(5) 0.0412(2) Uani 1 1 d .
O1 O 0.6967(3) 0.8985(3) 0.85570(16) 0.0648(8) Uani 1 1 d .
O2 O 0.7804(2) 0.6654(3) 0.89702(12) 0.0506(7) Uani 1 1 d .
O3 O 0.6463(2) 0.7095(2) 0.76799(12) 0.0426(6) Uani 1 1 d .
O4 O 1.1517(3) 0.8929(3) 1.06544(13) 0.0540(7) Uani 1 1 d .
H4 H 1.2001 0.9519 1.0905 0.081 Uiso 1 1 d R
C1 C 0.7948(4) 0.5262(4) 0.87892(19) 0.0529(10) Uani 1 1 d .
H1A H 0.8071 0.4694 0.9201 0.064 Uiso 1 1 calc R
H1B H 0.8744 0.5175 0.8667 0.064 Uiso 1 1 calc R
C2 C 0.6723(3) 0.4787(4) 0.81661(18) 0.0408(8) Uani 1 1 d .
C3 C 0.6571(4) 0.5677(4) 0.75293(18) 0.0440(8) Uani 1 1 d .
H3A H 0.7344 0.5548 0.7391 0.053 Uiso 1 1 calc R
H3B H 0.5772 0.5406 0.7130 0.053 Uiso 1 1 calc R
C4 C 0.5466(4) 0.4857(4) 0.8359(2) 0.0597(11) Uani 1 1 d .
H4A H 0.5596 0.4307 0.8772 0.090 Uiso 1 1 calc R
H4B H 0.4701 0.4532 0.7966 0.090 Uiso 1 1 calc R
H4C H 0.5311 0.5774 0.8462 0.090 Uiso 1 1 calc R
C5 C 0.6962(4) 0.3340(4) 0.7980(2) 0.0594(11) Uani 1 1 d .
H5A H 0.7737 0.3314 0.7845 0.089 Uiso 1 1 calc R
H5B H 0.6186 0.3026 0.7590 0.089 Uiso 1 1 calc R
H5C H 0.7115 0.2771 0.8388 0.089 Uiso 1 1 calc R
C6 C 0.9026(3) 0.8025(3) 0.81906(17) 0.0357(7) Uani 1 1 d .
C7 C 0.8845(3) 0.8245(4) 0.74221(17) 0.0371(8) Uani 1 1 d .
C8 C 0.9322(4) 0.7310(4) 0.70586(19) 0.0475(9) Uani 1 1 d .
H8 H 0.9735 0.6526 0.7289 0.057 Uiso 1 1 calc R
C9 C 0.9191(4) 0.7530(5) 0.6360(2) 0.0579(11) Uani 1 1 d .
H9 H 0.9531 0.6904 0.6126 0.069 Uiso 1 1 calc R
C10 C 0.8562(5) 0.8668(5) 0.6010(2) 0.0665(13) Uani 1 1 d .
H10 H 0.8476 0.8813 0.5539 0.080 Uiso 1 1 calc R
C11 C 0.8061(4) 0.9593(5) 0.6352(2) 0.0648(12) Uani 1 1 d .
H11 H 0.7618 1.0358 0.6111 0.078 Uiso 1 1 calc R
C12 C 0.8214(4) 0.9386(4) 0.7061(2) 0.0498(9) Uani 1 1 d .
H12 H 0.7887 1.0025 0.7294 0.060 Uiso 1 1 calc R
C13 C 1.0235(3) 0.8136(3) 0.87207(17) 0.0358(7) Uani 1 1 d .
C14 C 1.0513(3) 0.8002(4) 0.95086(17) 0.0423(8) Uani 1 1 d .
H14A H 1.0812 0.7089 0.9658 0.051 Uiso 1 1 calc R
H14B H 0.9681 0.8148 0.9589 0.051 Uiso 1 1 calc R
C15 C 1.1571(3) 0.8986(4) 0.99666(17) 0.0406(8) Uani 1 1 d .
H15 H 1.1330 0.9899 0.9775 0.049 Uiso 1 1 calc R
C16 C 1.2936(3) 0.8626(3) 0.99481(17) 0.0377(8) Uani 1 1 d .
C21 C 1.3033(3) 0.8384(3) 0.92856(17) 0.0378(8) Uani 1 1 d .
C20 C 1.4250(3) 0.8084(4) 0.9230(2) 0.0481(9) Uani 1 1 d .
H20 H 1.4301 0.7934 0.8784 0.058 Uiso 1 1 calc R
C19 C 1.5393(4) 0.8006(4) 0.9839(2) 0.0570(11) Uani 1 1 d .
H19 H 1.6220 0.7812 0.9804 0.068 Uiso 1 1 calc R
C18 C 1.5318(4) 0.8214(4) 1.0499(2) 0.0546(10) Uani 1 1 d .
H18 H 1.6090 0.8147 1.0909 0.066 Uiso 1 1 calc R
C17 C 1.4094(3) 0.8522(4) 1.05517(19) 0.0465(9) Uani 1 1 d .
H17 H 1.4049 0.8661 1.0999 0.056 Uiso 1 1 calc R

loop_
_atom_site_aniso_label
_atom_site_aniso_U_11
_atom_site_aniso_U_22
_atom_site_aniso_U_33
_atom_site_aniso_U_23
_atom_site_aniso_U_13
_atom_site_aniso_U_12
S 0.0333(5) 0.0699(7) 0.0351(5) 0.0052(4) 0.0142(4) -0.0055(4)
P 0.0329(5) 0.0489(6) 0.0448(5) -0.0098(4) 0.0177(4) -0.0056(4)
O1 0.0505(16) 0.0647(19) 0.089(2) -0.0286(16) 0.0371(15) -0.0079(14)
O2 0.0473(14) 0.0674(18) 0.0375(13) -0.0056(12) 0.0160(11) -0.0181(13)
O3 0.0334(12) 0.0423(14) 0.0464(14) 0.0008(11) 0.0079(10) 0.0000(11)
O4 0.0502(15) 0.0739(19) 0.0395(13) -0.0075(13) 0.0184(12) -0.0104(14)
C1 0.043(2) 0.068(3) 0.042(2) 0.0178(19) 0.0082(16) -0.0002(19)
C2 0.0381(18) 0.045(2) 0.0418(19) 0.0022(16) 0.0175(15) 0.0004(16)
C3 0.0432(19) 0.045(2) 0.0380(19) -0.0032(16) 0.0079(15) 0.0003(16)
C4 0.054(2) 0.058(3) 0.079(3) -0.013(2) 0.038(2) -0.011(2)
C5 0.069(3) 0.052(2) 0.067(3) 0.008(2) 0.036(2) 0.005(2)
C6 0.0328(17) 0.0378(19) 0.0376(17) -0.0036(14) 0.0143(14) -0.0031(14)
C7 0.0283(16) 0.046(2) 0.0364(17) -0.0035(15) 0.0109(14) -0.0059(15)
C8 0.0410(19) 0.055(2) 0.044(2) -0.0083(18) 0.0133(16) -0.0032(17)
C9 0.053(2) 0.080(3) 0.044(2) -0.021(2) 0.0213(19) -0.016(2)
C10 0.067(3) 0.092(4) 0.039(2) -0.002(2) 0.017(2) -0.033(3)
C11 0.064(3) 0.066(3) 0.052(2) 0.021(2) 0.006(2) -0.011(2)
C12 0.044(2) 0.049(2) 0.053(2) 0.0013(18) 0.0145(17) -0.0019(18)
C13 0.0359(17) 0.0362(18) 0.0361(17) -0.0003(14) 0.0142(14) -0.0009(14)
C14 0.0337(17) 0.057(2) 0.0364(18) -0.0038(16) 0.0135(14) -0.0073(16)
C15 0.0359(18) 0.053(2) 0.0339(17) -0.0017(16) 0.0139(14) -0.0044(16)
C16 0.0334(17) 0.0414(19) 0.0373(17) -0.0027(15) 0.0117(14) -0.0049(15)
C21 0.0322(17) 0.0386(19) 0.0415(18) 0.0005(15) 0.0124(14) -0.0017(15)
C20 0.041(2) 0.058(2) 0.048(2) -0.0042(18) 0.0194(17) 0.0013(18)
C19 0.0333(19) 0.074(3) 0.064(3) -0.001(2) 0.0186(18) 0.0061(19)
C18 0.0353(19) 0.068(3) 0.051(2) 0.002(2) 0.0057(17) 0.0023(18)
C17 0.0392(19) 0.058(2) 0.0402(19) -0.0035(17) 0.0124(16) -0.0033(17)

loop_
_atom_type_symbol
_atom_type_description
_atom_type_scat_dispersion_real
_atom_type_scat_dispersion_imag
_atom_type_scat_source
C C 0.0033 0.0016 'International Tables Vol C Tables 4.2.6.8 and 6.1.1.4'
H H 0.0000 0.0000 'International Tables Vol C Tables 4.2.6.8 and 6.1.1.4'
O O 0.0106 0.0060 'International Tables Vol C Tables 4.2.6.8 and 6.1.1.4'
P P 0.1023 0.0942 'International Tables Vol C Tables 4.2.6.8 and 6.1.1.4'
S S 0.1246 0.1234 'International Tables Vol C Tables 4.2.6.8 and 6.1.1.4'

loop_
_geom_angle_atom_site_label_1
_geom_angle_atom_site_label_2
_geom_angle_atom_site_label_3
_geom_angle
C13 S C21 104.23(15)
O1 P O3 110.93(15)
O1 P O2 111.44(17)
O3 P O2 105.26(14)
O1 P C6 113.77(16)
O3 P C6 106.57(14)
O2 P C6 108.40(15)
C1 O2 P 118.5(2)
C3 O3 P 120.3(2)
C15 O4 H4 109.5
O2 C1 C2 111.4(3)
O2 C1 H1A 109.3
C2 C1 H1A 109.3
O2 C1 H1B 109.3
C2 C1 H1B 109.3
H1A C1 H1B 108.0
C3 C2 C1 108.1(3)
C3 C2 C5 108.3(3)
C1 C2 C5 108.9(3)
C3 C2 C4 111.0(3)
C1 C2 C4 110.2(3)
C5 C2 C4 110.3(3)
O3 C3 C2 112.3(3)
O3 C3 H3A 109.1
C2 C3 H3A 109.1
O3 C3 H3B 109.1
C2 C3 H3B 109.1
H3A C3 H3B 107.9
C2 C4 H4A 109.5
C2 C4 H4B 109.5
H4A C4 H4B 109.5
C2 C4 H4C 109.5
H4A C4 H4C 109.5
H4B C4 H4C 109.5
C2 C5 H5A 109.5
C2 C5 H5B 109.5
H5A C5 H5B 109.5
C2 C5 H5C 109.5
H5A C5 H5C 109.5
H5B C5 H5C 109.5
C13 C6 C7 122.0(3)
C13 C6 P 121.6(3)
C7 C6 P 116.2(2)
C12 C7 C8 118.1(3)
C12 C7 C6 121.0(3)
C8 C7 C6 120.8(3)
C9 C8 C7 120.9(4)
C9 C8 H8 119.5
C7 C8 H8 119.5
C10 C9 C8 120.1(4)
C10 C9 H9 120.0
C8 C9 H9 120.0
C11 C10 C9 120.2(4)
C11 C10 H10 119.9
C9 C10 H10 119.9
C10 C11 C12 119.7(4)
C10 C11 H11 120.1
C12 C11 H11 120.1
C7 C12 C11 120.9(4)
C7 C12 H12 119.6
C11 C12 H12 119.6
C6 C13 C14 126.1(3)
C6 C13 S 117.1(2)
C14 C13 S 116.8(2)
C13 C14 C15 113.4(3)
C13 C14 H14A 108.9
C15 C14 H14A 108.9
C13 C14 H14B 108.9
C15 C14 H14B 108.9
H14A C14 H14B 107.7
O4 C15 C16 113.7(3)
O4 C15 C14 106.3(3)
C16 C15 C14 109.9(3)
O4 C15 H15 108.9
C16 C15 H15 108.9
C14 C15 H15 108.9
C17 C16 C21 118.1(3)
C17 C16 C15 123.6(3)
C21 C16 C15 118.3(3)
C20 C21 C16 121.2(3)
C20 C21 S 117.1(3)
C16 C21 S 121.6(2)
C21 C20 C19 119.5(3)
C21 C20 H20 120.3
C19 C20 H20 120.3
C18 C19 C20 120.3(4)
C18 C19 H19 119.8
C20 C19 H19 119.8
C19 C18 C17 119.9(3)
C19 C18 H18 120.0
C17 C18 H18 120.0
C18 C17 C16 120.9(3)
C18 C17 H17 119.6
C16 C17 H17 119.6

loop_
_geom_bond_atom_site_label_1
_geom_bond_atom_site_label_2
_geom_bond_distance
S C13 1.758(3)
S C21 1.774(3)
P O1 1.456(3)
P O3 1.571(2)
P O2 1.577(3)
P C6 1.798(3)
O2 C1 1.450(5)
O3 C3 1.452(4)
O4 C15 1.409(4)
O4 H4 0.8201
C1 C2 1.517(5)
C1 H1A 0.9700
C1 H1B 0.9700
C2 C3 1.515(5)
C2 C5 1.527(5)
C2 C4 1.529(5)
C3 H3A 0.9700
C3 H3B 0.9700
C4 H4A 0.9600
C4 H4B 0.9600
C4 H4C 0.9600
C5 H5A 0.9600
C5 H5B 0.9600
C5 H5C 0.9600
C6 C13 1.343(4)
C6 C7 1.503(4)
C7 C12 1.379(5)
C7 C8 1.388(5)
C8 C9 1.380(5)
C8 H8 0.9300
C9 C10 1.368(6)
C9 H9 0.9300
C10 C11 1.368(6)
C10 H10 0.9300
C11 C12 1.392(5)
C11 H11 0.9300
C12 H12 0.9300
C13 C14 1.509(4)
C14 C15 1.520(5)
C14 H14A 0.9700
C14 H14B 0.9700
C15 C16 1.513(5)
C15 H15 0.9800
C16 C17 1.383(5)
C16 C21 1.396(5)
C21 C20 1.376(5)
C20 C19 1.378(5)
C20 H20 0.9300
C19 C18 1.376(5)
C19 H19 0.9300
C18 C17 1.382(5)
C18 H18 0.9300
C17 H17 0.9300

loop_
_geom_hbond_atom_site_label_D
_geom_hbond_atom_site_label_H
_geom_hbond_atom_site_label_A
_geom_hbond_distance_DH
_geom_hbond_distance_HA
_geom_hbond_distance_DA
_geom_hbond_angle_DHA
_geom_hbond_site_symmetry_A
O4 H4 O1 0.82 1.93 2.743(4) 175.1 3_777
